data_4128617
loop_
_publ_author_name
'Thomas, William P.'
'Schatz, Devon J.'
'George, David T.'
'Pronin, Sergey V.'

_publ_section_title
;
 A Radical-Polar Crossover Annulation To Access Terpenoid Motifs.
;
_journal_issue 31
_journal_name_full 'Journal of the American Chemical Society'
_journal_page_first 12246
_journal_page_last 12250
_journal_paper_doi 10.1021/jacs.9b07346
_journal_volume 141
_journal_year 2019
_chemical_formula_sum 'C27 H46 Cl2 O4'
_chemical_formula_weight 505.54
_space_group_crystal_system monoclinic
_space_group_IT_number 14
_space_group_name_Hall '-P 2yn'
_space_group_name_H-M_alt 'P 1 21/n 1'
_atom_sites_solution_hydrogens mixed
_atom_sites_solution_primary 'dual space'
_atom_sites_solution_secondary difmap
_audit_creation_method SHELXL-2014/7
_cell_angle_alpha 90
_cell_angle_beta 97.1381(8)
_cell_angle_gamma 90
_cell_formula_units_Z 4
_cell_length_a 6.1836(4)
_cell_length_b 31.5163(19)
_cell_length_c 15.3756(9)
_cell_measurement_reflns_used 9180
_cell_measurement_temperature 88(2)
_cell_measurement_theta_max 26.31
_cell_measurement_theta_min 2.35
_cell_volume 2973.2(3)
_computing_cell_refinement 'Bruker SAINT 8.34a, 2013'
_computing_data_collection 'Bruker APEX2 2014.11-0, 2014'
_computing_data_reduction 'Bruker SAINT 8.34a, 2013'
_computing_molecular_graphics 'Bruker SHELXTL'
_computing_publication_material 'Bruker SHELXTL'
_computing_structure_refinement 'SHELXL-2014/7 (Sheldrick, 2014)'
_computing_structure_solution 'Bruker SHELXTL 2014/4'
_diffrn_ambient_temperature 88(2)
_diffrn_measured_fraction_theta_full 1.000
_diffrn_measured_fraction_theta_max 1.000
_diffrn_measurement_device_type 'Bruker SMART APEX II CCD'
_diffrn_measurement_method '\f and \w scans'
_diffrn_radiation_type MoK\a
_diffrn_radiation_wavelength 0.71073
_diffrn_reflns_av_R_equivalents 0.0468
_diffrn_reflns_av_unetI/netI 0.0407
_diffrn_reflns_Laue_measured_fraction_full 1.000
_diffrn_reflns_Laue_measured_fraction_max 1.000
_diffrn_reflns_limit_h_max 7
_diffrn_reflns_limit_h_min -7
_diffrn_reflns_limit_k_max 39
_diffrn_reflns_limit_k_min -39
_diffrn_reflns_limit_l_max 19
_diffrn_reflns_limit_l_min -19
_diffrn_reflns_number 28304
_diffrn_reflns_point_group_measured_fraction_full 1.000
_diffrn_reflns_point_group_measured_fraction_max 1.000
_diffrn_reflns_theta_full 25.500
_diffrn_reflns_theta_max 26.372
_diffrn_reflns_theta_min 1.292
_diffrn_source 'fine-focus sealed tube'
_exptl_absorpt_coefficient_mu 0.246
_exptl_absorpt_correction_T_max 0.8620
_exptl_absorpt_correction_T_min 0.8096
_exptl_absorpt_correction_type multi-scan
_exptl_absorpt_process_details 'Bruker SADABS 2014/5'
_exptl_crystal_colour colorless
_exptl_crystal_density_diffrn 1.129
_exptl_crystal_density_meas ?
_exptl_crystal_density_method not_measured
_exptl_crystal_description irregular
_exptl_crystal_F_000 1096
_exptl_crystal_size_max 0.254
_exptl_crystal_size_mid 0.198
_exptl_crystal_size_min 0.152
_refine_diff_density_max 0.867
_refine_diff_density_min -0.722
_refine_diff_density_rms 0.064
_refine_ls_extinction_method none
_refine_ls_goodness_of_fit_ref 1.062
_refine_ls_hydrogen_treatment mixed
_refine_ls_matrix_type full
_refine_ls_number_parameters 310
_refine_ls_number_reflns 6077
_refine_ls_number_restraints 2
_refine_ls_restrained_S_all 1.062
_refine_ls_R_factor_all 0.0828
_refine_ls_R_factor_gt 0.0621
_refine_ls_shift/su_max 0.001
_refine_ls_shift/su_mean 0.000
_refine_ls_structure_factor_coef Fsqd
_refine_ls_weighting_details 'w=1/[\s^2^(Fo^2^)+(0.0418P)^2^+5.3748P] where P=(Fo^2^+2Fc^2^)/3'
_refine_ls_weighting_scheme calc
_refine_ls_wR_factor_gt 0.1346
_refine_ls_wR_factor_ref 0.1438
_reflns_Friedel_coverage 0.000
_reflns_number_gt 4755
_reflns_number_total 6077
_reflns_threshold_expression 'I > 2\s(I)'
_cod_data_source_file ja9b07346_si_003.cif
_cod_data_source_block svp16
_cod_depositor_comments
;
The following automatic conversions were performed:

data item '_exptl_crystal_density_meas' value 'not_measured' was
changed to '?' -- the value is perceived as not measured.

Automatic conversion script
Id: cif_fix_values 6909 2019-04-08 15:41:33Z antanas 
;
_cod_original_sg_symbol_H-M 'P 21/n'
_cod_database_code 4128617
_shelx_shelxl_version_number 2014/7
_shelx_space_group_comment
; 
The symmetry employed for this shelxl refinement is uniquely defined 
by the following loop, which should always be used as a source of 
symmetry information in preference to the above space-group names. 
They are only intended as comments. 
;
_shelx_estimated_absorpt_t_min 0.940
_shelx_estimated_absorpt_t_max 0.964
_exptl_absorpt_special_details
; 
Reflections not merged 
28669 Corrected reflections written to file svp16s.hkl 
Estimated minimum and maximum transmission:  0.8096  0.8620 
The ratio (0.9392) of these values is more reliable than their absolute values 
Additional spherical absorption correction applied with mu*r =  0.1000 
Lambda/2 correction factor = 0.00150 
;

loop_
_space_group_symop_operation_xyz
'x, y, z'
'-x+1/2, y+1/2, -z+1/2'
'-x, -y, -z'
'x-1/2, -y-1/2, z-1/2'

loop_
_atom_site_label
_atom_site_type_symbol
_atom_site_fract_x
_atom_site_fract_y
_atom_site_fract_z
_atom_site_U_iso_or_equiv
_atom_site_adp_type
_atom_site_occupancy
_atom_site_site_symmetry_order
_atom_site_calc_flag
_atom_site_refinement_flags_posn
_atom_site_refinement_flags_adp
O1 O 0.7104(3) 0.28894(5) 0.25732(10) 0.0136(4) Uani 1 1 d . .
O2 O 0.7607(3) 0.29210(6) 0.52205(12) 0.0214(4) Uani 1 1 d D .
H2 H 0.867(4) 0.2799(10) 0.553(2) 0.049(11) Uiso 1 1 d D .
O3 O 0.7506(3) 0.25541(5) 0.39359(10) 0.0138(4) Uani 1 1 d . .
O4 O 0.6291(3) 0.24154(6) 0.11331(11) 0.0194(4) Uani 1 1 d D .
H4 H 0.632(6) 0.2647(5) 0.1417(18) 0.039(10) Uiso 1 1 d D .
C1 C 0.7984(4) 0.32783(7) 0.29606(15) 0.0129(5) Uani 1 1 d . .
H1A H 0.9608 0.3252 0.3033 0.016 Uiso 1 1 calc R U
C2 C 0.7381(4) 0.36559(8) 0.23692(16) 0.0164(5) Uani 1 1 d . .
H2A H 0.5790 0.3707 0.2315 0.020 Uiso 1 1 calc R U
H2B H 0.7794 0.3602 0.1777 0.020 Uiso 1 1 calc R U
C3 C 0.8616(4) 0.40408(8) 0.27833(16) 0.0157(5) Uani 1 1 d . .
H3A H 1.0189 0.3958 0.2867 0.019 Uiso 1 1 calc R U
C4 C 0.8470(5) 0.44351(8) 0.21986(17) 0.0214(6) Uani 1 1 d . .
H4A H 0.8852 0.4359 0.1612 0.026 Uiso 1 1 calc R U
H4B H 0.6958 0.4545 0.2126 0.026 Uiso 1 1 calc R U
C5 C 1.0024(5) 0.47776(8) 0.26063(18) 0.0233(6) Uani 1 1 d . .
H5A H 0.9827 0.5038 0.2245 0.028 Uiso 1 1 calc R U
H5B H 1.1545 0.4680 0.2604 0.028 Uiso 1 1 calc R U
C6 C 0.9640(5) 0.48823(8) 0.35492(18) 0.0234(6) Uani 1 1 d . .
H6A H 0.8226 0.5030 0.3541 0.028 Uiso 1 1 calc R U
H6B H 1.0799 0.5077 0.3812 0.028 Uiso 1 1 calc R U
C7 C 0.9631(4) 0.44821(8) 0.41181(18) 0.0201(6) Uani 1 1 d . .
H7A H 0.9245 0.4562 0.4702 0.024 Uiso 1 1 calc R U
H7B H 1.1118 0.4360 0.4202 0.024 Uiso 1 1 calc R U
C8 C 0.8020(4) 0.41414(8) 0.37153(16) 0.0157(5) Uani 1 1 d . .
C9 C 0.8349(4) 0.37357(8) 0.42829(16) 0.0153(5) Uani 1 1 d . .
H9A H 0.9935 0.3685 0.4420 0.018 Uiso 1 1 calc R U
H9B H 0.7772 0.3790 0.4845 0.018 Uiso 1 1 calc R U
C10 C 0.7284(4) 0.33268(7) 0.38822(15) 0.0124(5) Uani 1 1 d . .
C11 C 0.8267(4) 0.29386(8) 0.43923(15) 0.0146(5) Uani 1 1 d . .
H11A H 0.9893 0.2952 0.4444 0.017 Uiso 1 1 calc R U
C12 C 0.8033(4) 0.25379(8) 0.30706(15) 0.0134(5) Uani 1 1 d . .
H12A H 0.9654 0.2546 0.3084 0.016 Uiso 1 1 calc R U
C13 C 0.7162(4) 0.21240(8) 0.26384(16) 0.0135(5) Uani 1 1 d . .
C14 C 0.8494(4) 0.17590(7) 0.31319(16) 0.0143(5) Uani 1 1 d . .
H14A H 1.0044 0.1846 0.3223 0.017 Uiso 1 1 calc R U
H14B H 0.8005 0.1730 0.3718 0.017 Uiso 1 1 calc R U
C15 C 0.8367(4) 0.13172(8) 0.26955(17) 0.0160(5) Uani 1 1 d . .
C16 C 1.0127(4) 0.10299(8) 0.31870(18) 0.0213(6) Uani 1 1 d . .
H16A H 1.1550 0.1177 0.3232 0.026 Uiso 1 1 calc R U
H16B H 0.9773 0.0981 0.3790 0.026 Uiso 1 1 calc R U
C17 C 1.0323(5) 0.05992(9) 0.2733(2) 0.0262(6) Uani 1 1 d . .
H17A H 1.1580 0.0442 0.3040 0.031 Uiso 1 1 calc R U
H17B H 0.8992 0.0430 0.2782 0.031 Uiso 1 1 calc R U
C18 C 1.0625(4) 0.06456(9) 0.1764(2) 0.0255(6) Uani 1 1 d . .
H18A H 1.2103 0.0757 0.1719 0.031 Uiso 1 1 calc R U
H18B H 1.0510 0.0362 0.1484 0.031 Uiso 1 1 calc R U
C19 C 0.8940(5) 0.09416(8) 0.12741(19) 0.0220(6) Uani 1 1 d . .
H19A H 0.7479 0.0809 0.1235 0.026 Uiso 1 1 calc R U
H19B H 0.9295 0.0987 0.0671 0.026 Uiso 1 1 calc R U
C20 C 0.8910(4) 0.13685(8) 0.17464(16) 0.0167(5) Uani 1 1 d . .
H20A H 1.0428 0.1483 0.1792 0.020 Uiso 1 1 calc R U
C21 C 0.7443(4) 0.16959(8) 0.12398(16) 0.0181(5) Uani 1 1 d . .
H21A H 0.7824 0.1718 0.0635 0.022 Uiso 1 1 calc R U
H21B H 0.5907 0.1602 0.1205 0.022 Uiso 1 1 calc R U
C22 C 0.7685(4) 0.21290(8) 0.16792(16) 0.0158(5) Uani 1 1 d . .
H22A H 0.9227 0.2225 0.1681 0.019 Uiso 1 1 calc R U
C23 C 0.5688(4) 0.43119(8) 0.36946(18) 0.0213(6) Uani 1 1 d . .
H23A H 0.5316 0.4332 0.4294 0.032 Uiso 1 1 calc R U
H23B H 0.4669 0.4119 0.3354 0.032 Uiso 1 1 calc R U
H23C H 0.5591 0.4594 0.3422 0.032 Uiso 1 1 calc R U
C24 C 0.4785(4) 0.33078(8) 0.38618(17) 0.0171(5) Uani 1 1 d . .
H24A H 0.4313 0.3011 0.3851 0.026 Uiso 1 1 calc R U
H24B H 0.4092 0.3453 0.3336 0.026 Uiso 1 1 calc R U
H24C H 0.4365 0.3447 0.4385 0.026 Uiso 1 1 calc R U
C25 C 0.4691(4) 0.20982(8) 0.26798(17) 0.0160(5) Uani 1 1 d . .
H25A H 0.4053 0.2382 0.2603 0.024 Uiso 1 1 calc R U
H25B H 0.4426 0.1985 0.3250 0.024 Uiso 1 1 calc R U
H25C H 0.4020 0.1911 0.2213 0.024 Uiso 1 1 calc R U
C26 C 0.6118(4) 0.11135(8) 0.27365(18) 0.0207(6) Uani 1 1 d . .
H26A H 0.5738 0.1135 0.3335 0.031 Uiso 1 1 calc R U
H26B H 0.6166 0.0814 0.2567 0.031 Uiso 1 1 calc R U
H26C H 0.5020 0.1262 0.2333 0.031 Uiso 1 1 calc R U
C27 C 0.9755(5) 0.70032(9) -0.03759(18) 0.0263(6) Uani 1 1 d . .
H27A H 1.0751 0.7236 -0.0495 0.032 Uiso 1 1 calc R U
H27B H 0.8871 0.7103 0.0078 0.032 Uiso 1 1 calc R U
Cl1 Cl 0.80055(13) 0.68874(3) -0.13448(5) 0.0385(2) Uani 1 1 d . .
Cl2 Cl 1.13070(18) 0.65626(3) 0.00275(5) 0.0551(3) Uani 1 1 d . .

loop_
_atom_site_aniso_label
_atom_site_aniso_U_11
_atom_site_aniso_U_22
_atom_site_aniso_U_33
_atom_site_aniso_U_23
_atom_site_aniso_U_13
_atom_site_aniso_U_12
O1 0.0161(9) 0.0117(8) 0.0122(8) -0.0007(7) -0.0015(7) -0.0012(7)
O2 0.0269(11) 0.0219(10) 0.0153(9) 0.0003(8) 0.0021(8) 0.0000(8)
O3 0.0185(9) 0.0122(8) 0.0105(8) -0.0007(7) 0.0012(7) -0.0001(7)
O4 0.0277(11) 0.0161(10) 0.0132(9) -0.0019(7) -0.0018(8) 0.0000(8)
C1 0.0148(13) 0.0112(12) 0.0124(12) -0.0033(9) 0.0000(9) -0.0010(9)
C2 0.0202(13) 0.0162(13) 0.0125(12) 0.0004(10) 0.0012(10) 0.0000(10)
C3 0.0179(13) 0.0128(12) 0.0165(12) -0.0008(10) 0.0024(10) -0.0009(10)
C4 0.0280(15) 0.0164(13) 0.0201(13) 0.0031(11) 0.0044(11) -0.0006(11)
C5 0.0243(15) 0.0162(13) 0.0298(15) 0.0033(11) 0.0052(12) -0.0021(11)
C6 0.0249(15) 0.0146(13) 0.0304(15) -0.0027(11) 0.0023(12) -0.0051(11)
C7 0.0207(14) 0.0161(13) 0.0235(14) -0.0041(11) 0.0023(11) -0.0016(11)
C8 0.0163(13) 0.0137(12) 0.0176(13) -0.0009(10) 0.0044(10) 0.0006(10)
C9 0.0166(13) 0.0147(12) 0.0147(12) -0.0021(10) 0.0028(10) 0.0004(10)
C10 0.0142(12) 0.0115(11) 0.0115(11) -0.0007(9) 0.0017(9) 0.0003(10)
C11 0.0163(13) 0.0161(12) 0.0107(11) -0.0018(10) -0.0002(9) -0.0025(10)
C12 0.0133(12) 0.0131(12) 0.0133(12) 0.0001(9) -0.0008(9) 0.0010(10)
C13 0.0133(12) 0.0129(12) 0.0138(12) -0.0018(9) -0.0005(9) 0.0005(10)
C14 0.0153(13) 0.0133(12) 0.0137(12) -0.0016(9) -0.0008(10) 0.0007(10)
C15 0.0138(13) 0.0126(12) 0.0212(13) -0.0026(10) 0.0003(10) 0.0000(10)
C16 0.0186(14) 0.0165(13) 0.0273(15) -0.0022(11) -0.0037(11) 0.0026(11)
C17 0.0221(15) 0.0151(14) 0.0397(17) -0.0044(12) -0.0028(12) 0.0047(11)
C18 0.0170(14) 0.0175(14) 0.0415(17) -0.0134(12) 0.0017(12) 0.0009(11)
C19 0.0205(14) 0.0182(13) 0.0275(15) -0.0079(11) 0.0039(11) -0.0006(11)
C20 0.0134(13) 0.0169(13) 0.0197(13) -0.0060(10) 0.0019(10) -0.0028(10)
C21 0.0212(14) 0.0186(13) 0.0143(12) -0.0051(10) 0.0018(10) -0.0019(11)
C22 0.0186(13) 0.0151(12) 0.0132(12) -0.0018(10) 0.0003(10) -0.0010(10)
C23 0.0212(14) 0.0171(13) 0.0264(14) -0.0016(11) 0.0056(11) 0.0023(11)
C24 0.0163(13) 0.0169(13) 0.0183(13) 0.0000(10) 0.0028(10) 0.0003(10)
C25 0.0137(13) 0.0155(13) 0.0187(13) -0.0027(10) 0.0012(10) -0.0012(10)
C26 0.0170(14) 0.0165(13) 0.0283(15) 0.0006(11) 0.0009(11) -0.0025(11)
C27 0.0295(16) 0.0280(15) 0.0214(14) 0.0042(12) 0.0029(12) 0.0042(13)
Cl1 0.0348(4) 0.0478(5) 0.0308(4) -0.0091(4) -0.0048(3) 0.0147(4)
Cl2 0.0768(7) 0.0662(6) 0.0213(4) 0.0027(4) 0.0024(4) 0.0484(5)

loop_
_atom_type_symbol
_atom_type_description
_atom_type_scat_dispersion_real
_atom_type_scat_dispersion_imag
_atom_type_scat_source
C C 0.0033 0.0016 'International Tables Vol C Tables 4.2.6.8 and 6.1.1.4'
H H 0.0000 0.0000 'International Tables Vol C Tables 4.2.6.8 and 6.1.1.4'
O O 0.0106 0.0060 'International Tables Vol C Tables 4.2.6.8 and 6.1.1.4'
Cl Cl 0.1484 0.1585 'International Tables Vol C Tables 4.2.6.8 and 6.1.1.4'

loop_
_geom_angle_atom_site_label_1
_geom_angle_atom_site_label_2
_geom_angle_atom_site_label_3
_geom_angle
C12 O1 C1 109.45(17)
C12 O3 C11 112.82(18)
O1 C1 C2 111.59(19)
O1 C1 C10 109.28(19)
C2 C1 C10 113.4(2)
C1 C2 C3 107.5(2)
C2 C3 C4 114.2(2)
C2 C3 C8 112.5(2)
C4 C3 C8 111.9(2)
C5 C4 C3 110.2(2)
C4 C5 C6 112.1(2)
C5 C6 C7 111.9(2)
C6 C7 C8 113.0(2)
C23 C8 C7 108.8(2)
C23 C8 C9 111.0(2)
C7 C8 C9 108.4(2)
C23 C8 C3 112.4(2)
C7 C8 C3 107.3(2)
C9 C8 C3 108.77(19)
C10 C9 C8 116.5(2)
C11 C10 C1 104.59(19)
C11 C10 C9 109.83(19)
C1 C10 C9 107.21(19)
C11 C10 C24 108.1(2)
C1 C10 C24 111.9(2)
C9 C10 C24 114.7(2)
O2 C11 O3 107.24(19)
O2 C11 C10 111.0(2)
O3 C11 C10 109.54(18)
O3 C12 O1 110.68(19)
O3 C12 C13 109.28(19)
O1 C12 C13 109.41(18)
C12 C13 C25 108.95(19)
C12 C13 C22 107.51(19)
C25 C13 C22 111.5(2)
C12 C13 C14 106.36(19)
C25 C13 C14 114.1(2)
C22 C13 C14 108.12(19)
C15 C14 C13 117.4(2)
C16 C15 C26 108.7(2)
C16 C15 C14 108.8(2)
C26 C15 C14 110.8(2)
C16 C15 C20 107.5(2)
C26 C15 C20 112.7(2)
C14 C15 C20 108.1(2)
C17 C16 C15 112.8(2)
C18 C17 C16 112.5(2)
C19 C18 C17 112.4(2)
C18 C19 C20 110.5(2)
C21 C20 C19 113.2(2)
C21 C20 C15 111.6(2)
C19 C20 C15 111.9(2)
C22 C21 C20 111.2(2)
O4 C22 C21 106.50(19)
O4 C22 C13 112.3(2)
C21 C22 C13 113.1(2)
Cl2 C27 Cl1 112.64(17)

loop_
_geom_bond_atom_site_label_1
_geom_bond_atom_site_label_2
_geom_bond_distance
O1 C12 1.426(3)
O1 C1 1.440(3)
O2 C11 1.386(3)
O3 C12 1.410(3)
O3 C11 1.449(3)
O4 C22 1.443(3)
C1 C2 1.516(3)
C1 C10 1.540(3)
C2 C3 1.529(3)
C3 C4 1.530(3)
C3 C8 1.556(3)
C4 C5 1.527(4)
C5 C6 1.534(4)
C6 C7 1.535(4)
C7 C8 1.541(4)
C8 C23 1.536(4)
C8 C9 1.547(3)
C9 C10 1.541(3)
C10 C11 1.537(3)
C10 C24 1.542(3)
C12 C13 1.531(3)
C13 C25 1.539(3)
C13 C22 1.549(3)
C13 C14 1.557(3)
C14 C15 1.543(3)
C15 C16 1.540(3)
C15 C26 1.540(4)
C15 C20 1.546(4)
C16 C17 1.538(4)
C17 C18 1.531(4)
C18 C19 1.526(4)
C19 C20 1.530(3)
C20 C21 1.523(4)
C21 C22 1.522(3)
C27 Cl2 1.757(3)
C27 Cl1 1.767(3)

loop_
_geom_hbond_atom_site_label_D
_geom_hbond_atom_site_label_H
_geom_hbond_atom_site_label_A
_geom_hbond_distance_DH
_geom_hbond_distance_HA
_geom_hbond_distance_DA
_geom_hbond_angle_DHA
_geom_hbond_site_symmetry_A
O2 H2 O4 0.850(2) 1.892(6) 2.737(3) 172(4) 4_666
O4 H4 O1 0.850(2) 1.94(2) 2.666(2) 143(3) .

loop_
_geom_torsion_atom_site_label_1
_geom_torsion_atom_site_label_2
_geom_torsion_atom_site_label_3
_geom_torsion_atom_site_label_4
_geom_torsion
C12 O1 C1 C2 169.4(2)
C12 O1 C1 C10 -64.3(2)
O1 C1 C2 C3 -173.11(19)
C10 C1 C2 C3 62.9(3)
C1 C2 C3 C4 171.0(2)
C1 C2 C3 C8 -60.2(3)
C2 C3 C4 C5 -171.3(2)
C8 C3 C4 C5 59.5(3)
C3 C4 C5 C6 -54.4(3)
C4 C5 C6 C7 51.6(3)
C5 C6 C7 C8 -53.5(3)
C6 C7 C8 C23 -65.9(3)
C6 C7 C8 C9 173.3(2)
C6 C7 C8 C3 56.0(3)
C2 C3 C8 C23 -69.8(3)
C4 C3 C8 C23 60.3(3)
C2 C3 C8 C7 170.6(2)
C4 C3 C8 C7 -59.3(3)
C2 C3 C8 C9 53.6(3)
C4 C3 C8 C9 -176.4(2)
C23 C8 C9 C10 74.1(3)
C7 C8 C9 C10 -166.4(2)
C3 C8 C9 C10 -50.1(3)
O1 C1 C10 C11 60.9(2)
C2 C1 C10 C11 -173.9(2)
O1 C1 C10 C9 177.48(18)
C2 C1 C10 C9 -57.3(3)
O1 C1 C10 C24 -55.9(2)
C2 C1 C10 C24 69.3(3)
C8 C9 C10 C11 164.2(2)
C8 C9 C10 C1 51.1(3)
C8 C9 C10 C24 -73.8(3)
C12 O3 C11 O2 178.59(19)
C12 O3 C11 C10 58.1(2)
C1 C10 C11 O2 -174.87(19)
C9 C10 C11 O2 70.4(3)
C24 C10 C11 O2 -55.5(3)
C1 C10 C11 O3 -56.7(2)
C9 C10 C11 O3 -171.42(19)
C24 C10 C11 O3 62.7(2)
C11 O3 C12 O1 -59.2(2)
C11 O3 C12 C13 -179.73(19)
C1 O1 C12 O3 61.6(2)
C1 O1 C12 C13 -177.88(19)
O3 C12 C13 C25 56.6(2)
O1 C12 C13 C25 -64.7(2)
O3 C12 C13 C22 177.51(19)
O1 C12 C13 C22 56.2(2)
O3 C12 C13 C14 -66.9(2)
O1 C12 C13 C14 171.81(19)
C12 C13 C14 C15 -165.2(2)
C25 C13 C14 C15 74.6(3)
C22 C13 C14 C15 -50.0(3)
C13 C14 C15 C16 168.8(2)
C13 C14 C15 C26 -71.6(3)
C13 C14 C15 C20 52.3(3)
C26 C15 C16 C17 66.3(3)
C14 C15 C16 C17 -172.9(2)
C20 C15 C16 C17 -56.0(3)
C15 C16 C17 C18 52.6(3)
C16 C17 C18 C19 -50.0(3)
C17 C18 C19 C20 53.0(3)
C18 C19 C20 C21 173.7(2)
C18 C19 C20 C15 -59.1(3)
C16 C15 C20 C21 -172.2(2)
C26 C15 C20 C21 67.9(3)
C14 C15 C20 C21 -54.9(3)
C16 C15 C20 C19 59.7(3)
C26 C15 C20 C19 -60.1(3)
C14 C15 C20 C19 177.1(2)
C19 C20 C21 C22 -172.9(2)
C15 C20 C21 C22 59.7(3)
C20 C21 C22 O4 178.1(2)
C20 C21 C22 C13 -58.0(3)
C12 C13 C22 O4 -74.1(2)
C25 C13 C22 O4 45.3(3)
C14 C13 C22 O4 171.48(19)
C12 C13 C22 C21 165.3(2)
C25 C13 C22 C21 -75.4(3)
C14 C13 C22 C21 50.8(3)
